data_4314484
loop_
_publ_author_name
'Dmitry Pogozhev'
'St\'ephane A. Baudron'
'Mir Wais Hosseini'

_publ_contact_author
; Prof Mir Wais Hosseini
  Laboratoire de Chimie de Coordination Organique, 
  UMR CNRS 7140, Universit\'e Louis Pasteur,
  F-67000 Strasbourg, France 
;
_publ_contact_author_email hosseini@unistra.fr
_publ_contact_author_fax '33 3 68 85 13 23'
_publ_contact_author_phone '33 3 68 85 13 25'
_publ_section_title
;
 Assembly of Heteroleptic Copper Complexes with Silver Salts: From
 Discrete Trinuclear Complexes to Infinite Networks
;
_journal_name_full 'Inorganic Chemistry'
_journal_page_first 331
_journal_page_last 338
_journal_paper_doi 10.1021/ic902057d
_journal_volume 49
_journal_year 2010
_chemical_formula_moiety 'C23 H20 Cu N4 O2'
_chemical_formula_sum 'C23 H20 Cu N4 O2'
_chemical_formula_weight 447.99
_chemical_name_systematic
;
 ?
;
_space_group_IT_number 2
_symmetry_cell_setting triclinic
_symmetry_space_group_name_Hall '-P 1'
_symmetry_space_group_name_H-M 'P -1'
_atom_sites_solution_hydrogens geom
_atom_sites_solution_primary direct
_atom_sites_solution_secondary difmap
_audit_creation_method SHELXL-97
_cell_angle_alpha 82.1660(10)
_cell_angle_beta 87.9790(10)
_cell_angle_gamma 88.6640(10)
_cell_formula_units_Z 2
_cell_length_a 8.6097(2)
_cell_length_b 10.6165(3)
_cell_length_c 11.0140(3)
_cell_measurement_reflns_used 5685
_cell_measurement_temperature 173(2)
_cell_measurement_theta_max 27.49
_cell_measurement_theta_min 2.37
_cell_volume 996.54(5)
_computing_cell_refinement 'Bruker SAINT'
_computing_data_collection 'Bruker APEX2'
_computing_data_reduction 'Bruker SAINT'
_computing_molecular_graphics 'Bruker SHELXTL'
_computing_publication_material 'Bruker SHELXTL'
_computing_structure_refinement 'SHELXL-97 (Sheldrick, 2008)'
_computing_structure_solution 'SHELXS-97 (Sheldrick, 2008)'
_diffrn_ambient_temperature 173(2)
_diffrn_measured_fraction_theta_full 0.983
_diffrn_measured_fraction_theta_max 0.983
_diffrn_measurement_device_type 'Bruker APEX-II CCD'
_diffrn_measurement_method '\f and \w scans'
_diffrn_radiation_monochromator graphite
_diffrn_radiation_source 'fine-focus sealed tube'
_diffrn_radiation_type MoK\a
_diffrn_radiation_wavelength 0.71073
_diffrn_reflns_av_R_equivalents 0.0249
_diffrn_reflns_av_sigmaI/netI 0.0301
_diffrn_reflns_limit_h_max 11
_diffrn_reflns_limit_h_min -11
_diffrn_reflns_limit_k_max 13
_diffrn_reflns_limit_k_min -13
_diffrn_reflns_limit_l_max 14
_diffrn_reflns_limit_l_min -11
_diffrn_reflns_number 12188
_diffrn_reflns_theta_full 27.54
_diffrn_reflns_theta_max 27.54
_diffrn_reflns_theta_min 1.94
_exptl_absorpt_coefficient_mu 1.124
_exptl_absorpt_correction_T_max 0.9356
_exptl_absorpt_correction_T_min 0.8495
_exptl_absorpt_correction_type multi-scan
_exptl_absorpt_process_details sadabs
_exptl_crystal_colour dark-orange
_exptl_crystal_density_diffrn 1.493
_exptl_crystal_density_meas ?
_exptl_crystal_density_method 'not measured'
_exptl_crystal_description plate
_exptl_crystal_F_000 462
_exptl_crystal_size_max 0.15
_exptl_crystal_size_mid 0.12
_exptl_crystal_size_min 0.06
_refine_diff_density_max 0.629
_refine_diff_density_min -0.309
_refine_diff_density_rms 0.068
_refine_ls_extinction_method none
_refine_ls_goodness_of_fit_ref 1.072
_refine_ls_hydrogen_treatment constr
_refine_ls_matrix_type full
_refine_ls_number_parameters 273
_refine_ls_number_reflns 4525
_refine_ls_number_restraints 0
_refine_ls_restrained_S_all 1.072
_refine_ls_R_factor_all 0.0392
_refine_ls_R_factor_gt 0.0339
_refine_ls_shift/su_max 0.001
_refine_ls_shift/su_mean 0.000
_refine_ls_structure_factor_coef Fsqd
_refine_ls_weighting_details 'calc w=1/[\s^2^(Fo^2^)+(0.0494P)^2^+0.5613P] where P=(Fo^2^+2Fc^2^)/3'
_refine_ls_weighting_scheme calc
_refine_ls_wR_factor_gt 0.0914
_refine_ls_wR_factor_ref 0.0970
_reflns_number_gt 4040
_reflns_number_total 4525
_reflns_threshold_expression >2sigma(I)
_cod_data_source_file ic902057d_si_001_03.cif
_cod_data_source_block compound7
_cod_depositor_comments
;
The following automatic conversions were performed:

'_symmetry_cell_setting' value 'Triclinic' changed to 'triclinic'
according to the built-in table from CIF Core dictionary named
'cif_core.dic' version 2.4.1 from 2010-06-29.

Automatic conversion script
Id: cif_fix_values 1646 2011-03-28 12:23:43Z adriana 

The following automatic conversions were performed:

'_exptl_crystal_density_meas' value 'not measured' was changed to '?'
- the value is perceived as not measured.

Automatic conversion script
Id: cif_fix_values 3008 2015-01-20 13:52:24Z robertas 
;
_cod_original_sg_symbol_H-M 'P -1 '
_cod_database_code 4314484

loop_
_symmetry_equiv_pos_as_xyz
'x, y, z'
'-x, -y, -z'

loop_
_atom_site_label
_atom_site_type_symbol
_atom_site_fract_x
_atom_site_fract_y
_atom_site_fract_z
_atom_site_U_iso_or_equiv
_atom_site_adp_type
_atom_site_occupancy
_atom_site_symmetry_multiplicity
_atom_site_calc_flag
_atom_site_refinement_flags
_atom_site_disorder_assembly
_atom_site_disorder_group
C1 C 0.2721(3) 0.0322(2) 0.6749(2) 0.0344(5) Uani 1 1 d . . .
H1 H 0.3479 -0.0319 0.6777 0.041 Uiso 1 1 calc R . .
C2 C 0.1437(3) 0.0413(2) 0.5987(2) 0.0396(5) Uani 1 1 d . . .
H2 H 0.1195 -0.0142 0.5440 0.048 Uiso 1 1 calc R . .
C3 C 0.0608(3) 0.1484(2) 0.6209(2) 0.0312(5) Uani 1 1 d . . .
H3 H -0.0302 0.1795 0.5836 0.037 Uiso 1 1 calc R . .
C4 C 0.1401(2) 0.20250(19) 0.71136(18) 0.0245(4) Uani 1 1 d . . .
C5 C 0.1029(2) 0.31518(18) 0.75980(17) 0.0219(4) Uani 1 1 d . . .
C6 C 0.1878(2) 0.36431(18) 0.84783(17) 0.0223(4) Uani 1 1 d . . .
C7 C 0.1498(2) 0.47276(19) 0.90618(18) 0.0263(4) Uani 1 1 d . . .
H7 H 0.0643 0.5271 0.8909 0.032 Uiso 1 1 calc R . .
C8 C 0.2625(2) 0.4826(2) 0.9892(2) 0.0313(5) Uani 1 1 d . . .
H8 H 0.2680 0.5441 1.0414 0.038 Uiso 1 1 calc R . .
C9 C 0.3678(2) 0.3814(2) 0.97979(19) 0.0292(4) Uani 1 1 d . . .
H9 H 0.4562 0.3660 1.0261 0.035 Uiso 1 1 calc R . .
C10 C -0.0381(2) 0.39053(19) 0.71532(17) 0.0232(4) Uani 1 1 d . . .
C11 C -0.1857(2) 0.3388(2) 0.73082(18) 0.0264(4) Uani 1 1 d . . .
H11 H -0.1968 0.2543 0.7650 0.032 Uiso 1 1 calc R . .
C12 C -0.3164(2) 0.4117(2) 0.69589(18) 0.0273(4) Uani 1 1 d . . .
H12 H -0.4146 0.3763 0.7070 0.033 Uiso 1 1 calc R . .
C13 C -0.3002(2) 0.5373(2) 0.64435(17) 0.0246(4) Uani 1 1 d . . .
C14 C -0.1537(2) 0.5895(2) 0.62615(18) 0.0263(4) Uani 1 1 d . . .
H14 H -0.1429 0.6735 0.5904 0.032 Uiso 1 1 calc R . .
C15 C -0.0234(2) 0.5163(2) 0.66123(18) 0.0258(4) Uani 1 1 d . . .
H15 H 0.0747 0.5515 0.6486 0.031 Uiso 1 1 calc R . .
C16 C -0.5774(3) 0.6084(2) 0.6672(2) 0.0416(6) Uani 1 1 d . . .
H16 H -0.6049 0.5476 0.7330 0.050 Uiso 1 1 calc R . .
C17 C -0.4400(3) 0.7169(2) 0.5202(2) 0.0343(5) Uani 1 1 d . . .
H17 H -0.3597 0.7466 0.4658 0.041 Uiso 1 1 calc R . .
C18 C -0.5866(3) 0.7658(2) 0.5256(2) 0.0384(5) Uani 1 1 d . . .
H18 H -0.6237 0.8357 0.4739 0.046 Uiso 1 1 calc R . .
C19 C 0.7437(3) -0.1413(2) 0.7858(2) 0.0420(6) Uani 1 1 d . . .
H19A H 0.6603 -0.1917 0.7645 0.063 Uiso 1 1 calc R . .
H19B H 0.8107 -0.1930 0.8409 0.063 Uiso 1 1 calc R . .
H19C H 0.8020 -0.1085 0.7129 0.063 Uiso 1 1 calc R . .
C20 C 0.6782(2) -0.0327(2) 0.8470(2) 0.0300(4) Uani 1 1 d . . .
C21 C 0.7550(2) 0.0071(2) 0.9436(2) 0.0316(5) Uani 1 1 d . . .
H21 H 0.8376 -0.0426 0.9767 0.038 Uiso 1 1 calc R . .
C22 C 0.7147(2) 0.1177(2) 0.99336(19) 0.0271(4) Uani 1 1 d . . .
C23 C 0.8234(3) 0.1682(2) 1.0787(2) 0.0365(5) Uani 1 1 d . . .
H23A H 0.8897 0.2302 1.0327 0.055 Uiso 1 1 calc R . .
H23B H 0.8858 0.0995 1.1182 0.055 Uiso 1 1 calc R . .
H23C H 0.7641 0.2071 1.1395 0.055 Uiso 1 1 calc R . .
N1 N 0.2719(2) 0.12714(16) 0.74299(15) 0.0262(4) Uani 1 1 d . . .
N2 N 0.32579(19) 0.30976(16) 0.89609(15) 0.0245(3) Uani 1 1 d . . .
N3 N -0.43371(19) 0.61453(17) 0.61100(16) 0.0273(4) Uani 1 1 d . . .
N4 N -0.6724(2) 0.6975(2) 0.6183(2) 0.0479(5) Uani 1 1 d . . .
O1 O 0.55432(18) 0.01873(15) 0.80143(14) 0.0339(3) Uani 1 1 d . . .
O2 O 0.59360(17) 0.18519(14) 0.96791(14) 0.0295(3) Uani 1 1 d . . .
Cu1 Cu 0.43246(3) 0.15585(2) 0.85692(2) 0.02381(9) Uani 1 1 d . . .

loop_
_atom_site_aniso_label
_atom_site_aniso_U_11
_atom_site_aniso_U_22
_atom_site_aniso_U_33
_atom_site_aniso_U_23
_atom_site_aniso_U_13
_atom_site_aniso_U_12
C1 0.0402(12) 0.0268(11) 0.0386(12) -0.0115(9) -0.0119(9) 0.0061(9)
C2 0.0424(13) 0.0382(13) 0.0432(13) -0.0205(10) -0.0155(10) 0.0046(10)
C3 0.0301(10) 0.0334(11) 0.0328(11) -0.0117(9) -0.0095(8) 0.0005(9)
C4 0.0259(9) 0.0251(10) 0.0228(9) -0.0037(7) -0.0036(7) -0.0019(8)
C5 0.0204(9) 0.0236(9) 0.0212(9) -0.0013(7) 0.0013(7) -0.0030(7)
C6 0.0206(9) 0.0236(9) 0.0228(9) -0.0034(7) 0.0013(7) -0.0027(7)
C7 0.0239(9) 0.0275(10) 0.0286(10) -0.0081(8) 0.0007(7) 0.0006(8)
C8 0.0302(10) 0.0330(11) 0.0338(11) -0.0152(9) -0.0026(8) 0.0012(9)
C9 0.0271(10) 0.0301(11) 0.0322(11) -0.0090(9) -0.0070(8) -0.0007(8)
C10 0.0217(9) 0.0277(10) 0.0210(9) -0.0068(7) -0.0011(7) -0.0002(7)
C11 0.0277(10) 0.0267(10) 0.0250(9) -0.0036(8) 0.0002(8) -0.0042(8)
C12 0.0209(9) 0.0327(11) 0.0289(10) -0.0067(8) 0.0008(7) -0.0053(8)
C13 0.0209(9) 0.0322(10) 0.0217(9) -0.0075(8) -0.0011(7) 0.0019(8)
C14 0.0247(9) 0.0256(10) 0.0281(10) -0.0024(8) -0.0008(8) -0.0012(8)
C15 0.0197(9) 0.0297(10) 0.0281(10) -0.0042(8) 0.0000(7) -0.0029(8)
C16 0.0247(11) 0.0448(14) 0.0540(15) -0.0046(11) 0.0085(10) 0.0010(10)
C17 0.0283(11) 0.0444(13) 0.0298(11) -0.0039(9) -0.0033(8) 0.0040(9)
C18 0.0332(12) 0.0408(13) 0.0427(13) -0.0109(10) -0.0103(10) 0.0088(10)
C19 0.0424(13) 0.0403(13) 0.0457(14) -0.0164(11) -0.0057(10) 0.0130(11)
C20 0.0306(10) 0.0272(10) 0.0317(11) -0.0031(8) 0.0007(8) 0.0027(8)
C21 0.0275(10) 0.0307(11) 0.0363(11) -0.0028(9) -0.0066(8) 0.0059(8)
C22 0.0246(9) 0.0277(10) 0.0283(10) 0.0003(8) -0.0038(8) -0.0026(8)
C23 0.0308(11) 0.0350(12) 0.0448(13) -0.0073(10) -0.0124(9) 0.0022(9)
N1 0.0313(9) 0.0223(8) 0.0261(8) -0.0056(7) -0.0065(7) 0.0018(7)
N2 0.0237(8) 0.0250(8) 0.0256(8) -0.0061(7) -0.0042(6) -0.0006(6)
N3 0.0202(8) 0.0325(9) 0.0300(9) -0.0073(7) -0.0010(6) 0.0007(7)
N4 0.0269(10) 0.0508(13) 0.0657(15) -0.0093(11) 0.0031(9) 0.0064(9)
O1 0.0336(8) 0.0358(8) 0.0343(8) -0.0117(7) -0.0090(6) 0.0090(6)
O2 0.0272(7) 0.0285(7) 0.0340(8) -0.0071(6) -0.0080(6) 0.0035(6)
Cu1 0.02541(14) 0.02221(14) 0.02439(14) -0.00452(9) -0.00544(9) 0.00216(9)

loop_
_atom_type_symbol
_atom_type_description
_atom_type_scat_dispersion_real
_atom_type_scat_dispersion_imag
_atom_type_scat_source
C C 0.0030 0.0020 'International Tables Vol C Tables 4.2.6.8 and 6.1.1.4'
H H 0.0000 0.0000 'International Tables Vol C Tables 4.2.6.8 and 6.1.1.4'
N N 0.0060 0.0030 'International Tables Vol C Tables 4.2.6.8 and 6.1.1.4'
O O 0.0110 0.0060 'International Tables Vol C Tables 4.2.6.8 and 6.1.1.4'
Cu Cu 0.3200 1.2650 'International Tables Vol C Tables 4.2.6.8 and 6.1.1.4'

loop_
_geom_angle_atom_site_label_1
_geom_angle_atom_site_label_2
_geom_angle_atom_site_label_3
_geom_angle
_geom_angle_site_symmetry_1
_geom_angle_site_symmetry_3
_geom_angle_publ_flag
N1 C1 C2 111.60(19) . . ?
N1 C1 H1 124.2 . . ?
C2 C1 H1 124.2 . . ?
C3 C2 C1 106.48(19) . . ?
C3 C2 H2 126.8 . . ?
C1 C2 H2 126.8 . . ?
C2 C3 C4 107.06(19) . . ?
C2 C3 H3 126.5 . . ?
C4 C3 H3 126.5 . . ?
N1 C4 C5 123.45(18) . . ?
N1 C4 C3 108.57(17) . . ?
C5 C4 C3 127.90(19) . . ?
C6 C5 C4 124.99(18) . . ?
C6 C5 C10 116.38(17) . . ?
C4 C5 C10 118.63(17) . . ?
C5 C6 N2 124.32(17) . . ?
C5 C6 C7 127.33(18) . . ?
N2 C6 C7 108.33(17) . . ?
C8 C7 C6 107.30(17) . . ?
C8 C7 H7 126.4 . . ?
C6 C7 H7 126.4 . . ?
C7 C8 C9 106.33(18) . . ?
C7 C8 H8 126.8 . . ?
C9 C8 H8 126.8 . . ?
N2 C9 C8 111.79(18) . . ?
N2 C9 H9 124.1 . . ?
C8 C9 H9 124.1 . . ?
C11 C10 C15 118.81(18) . . ?
C11 C10 C5 121.24(18) . . ?
C15 C10 C5 119.92(17) . . ?
C12 C11 C10 120.79(19) . . ?
C12 C11 H11 119.6 . . ?
C10 C11 H11 119.6 . . ?
C13 C12 C11 119.71(18) . . ?
C13 C12 H12 120.1 . . ?
C11 C12 H12 120.1 . . ?
C12 C13 C14 120.16(18) . . ?
C12 C13 N3 120.40(18) . . ?
C14 C13 N3 119.43(18) . . ?
C15 C14 C13 119.93(19) . . ?
C15 C14 H14 120.0 . . ?
C13 C14 H14 120.0 . . ?
C14 C15 C10 120.57(18) . . ?
C14 C15 H15 119.7 . . ?
C10 C15 H15 119.7 . . ?
N4 C16 N3 112.5(2) . . ?
N4 C16 H16 123.7 . . ?
N3 C16 H16 123.7 . . ?
C18 C17 N3 106.3(2) . . ?
C18 C17 H17 126.9 . . ?
N3 C17 H17 126.9 . . ?
C17 C18 N4 110.4(2) . . ?
C17 C18 H18 124.8 . . ?
N4 C18 H18 124.8 . . ?
C20 C19 H19A 109.5 . . ?
C20 C19 H19B 109.5 . . ?
H19A C19 H19B 109.5 . . ?
C20 C19 H19C 109.5 . . ?
H19A C19 H19C 109.5 . . ?
H19B C19 H19C 109.5 . . ?
O1 C20 C21 124.81(19) . . ?
O1 C20 C19 115.2(2) . . ?
C21 C20 C19 120.00(19) . . ?
C20 C21 C22 123.40(19) . . ?
C20 C21 H21 118.3 . . ?
C22 C21 H21 118.3 . . ?
O2 C22 C21 124.72(19) . . ?
O2 C22 C23 115.55(18) . . ?
C21 C22 C23 119.63(19) . . ?
C22 C23 H23A 109.5 . . ?
C22 C23 H23B 109.5 . . ?
H23A C23 H23B 109.5 . . ?
C22 C23 H23C 109.5 . . ?
H23A C23 H23C 109.5 . . ?
H23B C23 H23C 109.5 . . ?
C1 N1 C4 106.29(17) . . ?
C1 N1 Cu1 125.54(14) . . ?
C4 N1 Cu1 128.10(13) . . ?
C9 N2 C6 106.25(16) . . ?
C9 N2 Cu1 126.03(14) . . ?
C6 N2 Cu1 127.66(13) . . ?
C16 N3 C17 105.84(18) . . ?
C16 N3 C13 127.53(19) . . ?
C17 N3 C13 126.49(17) . . ?
C16 N4 C18 105.0(2) . . ?
C20 O1 Cu1 127.61(14) . . ?
C22 O2 Cu1 127.59(14) . . ?
O1 Cu1 O2 90.58(6) . . ?
O1 Cu1 N2 172.09(7) . . ?
O2 Cu1 N2 88.78(6) . . ?
O1 Cu1 N1 89.12(7) . . ?
O2 Cu1 N1 179.18(7) . . ?
N2 Cu1 N1 91.42(7) . . ?

loop_
_geom_bond_atom_site_label_1
_geom_bond_atom_site_label_2
_geom_bond_distance
_geom_bond_site_symmetry_2
_geom_bond_publ_flag
C1 N1 1.335(3) . ?
C1 C2 1.406(3) . ?
C1 H1 0.9300 . ?
C2 C3 1.374(3) . ?
C2 H2 0.9300 . ?
C3 C4 1.419(3) . ?
C3 H3 0.9300 . ?
C4 N1 1.400(2) . ?
C4 C5 1.401(3) . ?
C5 C6 1.397(3) . ?
C5 C10 1.498(3) . ?
C6 N2 1.399(2) . ?
C6 C7 1.420(3) . ?
C7 C8 1.372(3) . ?
C7 H7 0.9300 . ?
C8 C9 1.402(3) . ?
C8 H8 0.9300 . ?
C9 N2 1.337(3) . ?
C9 H9 0.9300 . ?
C10 C11 1.393(3) . ?
C10 C15 1.393(3) . ?
C11 C12 1.386(3) . ?
C11 H11 0.9300 . ?
C12 C13 1.385(3) . ?
C12 H12 0.9300 . ?
C13 C14 1.386(3) . ?
C13 N3 1.426(2) . ?
C14 C15 1.386(3) . ?
C14 H14 0.9300 . ?
C15 H15 0.9300 . ?
C16 N4 1.307(3) . ?
C16 N3 1.363(3) . ?
C16 H16 0.9300 . ?
C17 C18 1.356(3) . ?
C17 N3 1.374(3) . ?
C17 H17 0.9300 . ?
C18 N4 1.373(3) . ?
C18 H18 0.9300 . ?
C19 C20 1.502(3) . ?
C19 H19A 0.9600 . ?
C19 H19B 0.9600 . ?
C19 H19C 0.9600 . ?
C20 O1 1.274(3) . ?
C20 C21 1.391(3) . ?
C21 C22 1.393(3) . ?
C21 H21 0.9300 . ?
C22 O2 1.269(2) . ?
C22 C23 1.506(3) . ?
C23 H23A 0.9600 . ?
C23 H23B 0.9600 . ?
C23 H23C 0.9600 . ?
N1 Cu1 1.9554(17) . ?
N2 Cu1 1.9478(16) . ?
O1 Cu1 1.9286(15) . ?
O2 Cu1 1.9391(14) . ?
